data_2243259
loop_
_publ_author_name
'Le, Thuy Quynh'
'Nguyen, Xuan Tu'
'Nguyen, Hung Huy'
'Mac, Dinh Hung'
'Bui, Thai Thanh Thu'

_publ_section_title
;
 Crystal structure of a tripeptide biphenyl hybrid
 C~50~H~56~N~6~O~10~&#x00B7;0.5H~2~O
;
_journal_coeditor_code VM2226
_journal_issue 2
_journal_name_full 'Acta Crystallographica Section E'
_journal_page_first 257
_journal_page_last 260
_journal_paper_doi 10.1107/S2056989020000584
_journal_volume 76
_journal_year 2020
_chemical_formula_iupac 'C50 H56 N6 O10, 0.5H2 O'
_chemical_formula_moiety 'C50 H56 N6 O10, 0.5(H2 O)'
_chemical_formula_sum 'C50 H57 N6 O10.5'
_chemical_formula_weight 910.01
_chemical_name_systematic
;Dimethyl
2,2'-[((2<i>S</i>,2'<i>S</i>)-2,2'-{[(2<i>S</i>,2'<i>S</i>)-1,1'-([1,1'-biphenyl]-2,2'-dicarbonyl)bis(pyrrolidine-1,2-diyl-2-carbonyl)]bis(azanediyl)}bis(3-phenylpropanoyl))bis(azanediyl)](2<i>S</i>,2'<i>S</i>)-dipropionate hemihydrate
;
_space_group_crystal_system orthorhombic
_space_group_IT_number 19
_space_group_name_Hall 'P 2ac 2ab'
_space_group_name_H-M_alt 'P 21 21 21'
_atom_sites_solution_hydrogens mixed
_atom_sites_solution_primary iterative
_audit_creation_method
;
Olex2 1.2
(compiled 2018.05.29 svn.r3508 for OlexSys, GUI svn.r5506)
;
_cell_angle_alpha 90
_cell_angle_beta 90
_cell_angle_gamma 90
_cell_formula_units_Z 4
_cell_length_a 9.9955(5)
_cell_length_b 15.8364(7)
_cell_length_c 31.1356(14)
_cell_measurement_reflns_used 9965
_cell_measurement_temperature 100
_cell_measurement_theta_max 26.486
_cell_measurement_theta_min 3.108
_cell_volume 4928.5(4)
_computing_cell_refinement
;
SAINT (Bruker, 2013)
;
_computing_data_collection
;
APEX2 (Bruker, 2013)
;
_computing_data_reduction
;
SAINT (Bruker, 2013)
;
_computing_molecular_graphics
;
<i>OLEX2</i> (Dolomanov <i>et al.</i>,  2009)
;
_computing_publication_material
;
<i>OLEX2</i> (Dolomanov <i>et al.</i>,  2009)
;
_computing_structure_refinement
;
SHELXL (Sheldrick, 2015)
;
_computing_structure_solution
;
<i>olex2.solve</i> (Bourhis et al., 2015)
;
_diffrn_ambient_temperature 100
_diffrn_measured_fraction_theta_full 0.997
_diffrn_measured_fraction_theta_max 0.995
_diffrn_measurement_device_type 'Bruker D8 Quest CMOS'
_diffrn_measurement_method '\f and \w scans'
_diffrn_radiation_type MoK\a
_diffrn_radiation_wavelength 0.71073
_diffrn_reflns_av_R_equivalents 0.0382
_diffrn_reflns_av_unetI/netI 0.0387
_diffrn_reflns_limit_h_max 12
_diffrn_reflns_limit_h_min -12
_diffrn_reflns_limit_k_max 20
_diffrn_reflns_limit_k_min -20
_diffrn_reflns_limit_l_max 32
_diffrn_reflns_limit_l_min -39
_diffrn_reflns_number 43863
_diffrn_reflns_theta_full 25.242
_diffrn_reflns_theta_max 26.764
_diffrn_reflns_theta_min 2.886
_exptl_absorpt_coefficient_mu 0.087
_exptl_absorpt_correction_T_max 0.7454
_exptl_absorpt_correction_T_min 0.6946
_exptl_absorpt_correction_type multi-scan
_exptl_absorpt_process_details
;
(SADABS; Bruker, 2013)
;
_exptl_crystal_colour 'clear light yellow'
_exptl_crystal_density_diffrn 1.226
_exptl_crystal_description prism
_exptl_crystal_F_000 1932
_exptl_crystal_size_max 0.28
_exptl_crystal_size_mid 0.2
_exptl_crystal_size_min 0.15
_refine_diff_density_max 1.053
_refine_diff_density_min -0.168
_refine_ls_abs_structure_details
;
Flack <i>x</i> determined using 3422 quotients
[(<i>I</i>^+^)-(<i>I</i>^-^)]/[(<i>I</i>^+^)+(<i>I</i>^-^)]
(Parsons et al., 2013)
;
_refine_ls_abs_structure_Flack 0.1(3)
_refine_ls_extinction_method none
_refine_ls_goodness_of_fit_ref 1.057
_refine_ls_hydrogen_treatment constr
_refine_ls_matrix_type full
_refine_ls_number_parameters 621
_refine_ls_number_reflns 10447
_refine_ls_number_restraints 39
_refine_ls_restrained_S_all 1.058
_refine_ls_R_factor_all 0.0602
_refine_ls_R_factor_gt 0.0476
_refine_ls_shift/su_max 0.000
_refine_ls_shift/su_mean 0.000
_refine_ls_structure_factor_coef Fsqd
_refine_ls_weighting_details 'w=1/[\s^2^(Fo^2^)+(0.0688P)^2^+1.5860P] where P=(Fo^2^+2Fc^2^)/3'
_refine_ls_weighting_scheme calc
_refine_ls_wR_factor_gt 0.1235
_refine_ls_wR_factor_ref 0.1300
_reflns_number_gt 8909
_reflns_number_total 10447
_reflns_threshold_expression 'I > 2\s(I)'
_cod_data_source_file vm2226sup1.cif
_cod_data_source_block I
_cod_original_formula_sum 'C50 H57 N6 O10.50'
_cod_database_code 2243259
_shelx_space_group_comment
;
The symmetry employed for this shelxl refinement is uniquely defined
by the following loop, which should always be used as a source of
symmetry information in preference to the above space-group names.
They are only intended as comments.
;
_shelx_estimated_absorpt_t_min 0.976
_shelx_estimated_absorpt_t_max 0.987

loop_
_space_group_symop_operation_xyz
'x, y, z'
'-x+1/2, -y, z+1/2'
'-x, y+1/2, -z+1/2'
'x+1/2, -y+1/2, -z'

loop_
_atom_site_type_symbol
_atom_site_label
_atom_site_fract_x
_atom_site_fract_y
_atom_site_fract_z
_atom_site_U_iso_or_equiv
_atom_site_adp_type
_atom_site_calc_flag
_atom_site_occupancy
_atom_site_disorder_assembly
_atom_site_disorder_group
O O8 0.5783(2) 0.35379(15) 0.61299(7) 0.0290(5) Uani d 1 . .
O O5 0.1677(2) 0.52485(14) 0.62202(7) 0.0300(5) Uani d 1 . .
O O6 0.1527(2) 0.33804(15) 0.71036(7) 0.0297(5) Uani d 1 . .
O O7 0.1823(2) 0.20517(14) 0.61792(8) 0.0328(5) Uani d 1 . .
O O9 0.7545(2) 0.24915(17) 0.69600(8) 0.0368(6) Uani d 1 . .
O O4 0.3271(2) 0.67992(16) 0.56633(8) 0.0358(6) Uani d 1 . .
O O10 0.5908(3) 0.18598(15) 0.65811(8) 0.0376(6) Uani d 1 . .
O O3 0.3607(2) 0.78162(16) 0.46470(8) 0.0366(6) Uani d 1 . .
O O2 0.0132(3) 0.94017(16) 0.53066(9) 0.0458(7) Uani d 1 . .
N N5 0.2180(2) 0.34595(17) 0.61273(8) 0.0211(5) Uani d 1 . .
H H5 0.1869 0.3968 0.6182 0.025 Uiso calc 1 . .
O O1 0.1553(3) 1.04279(16) 0.51105(9) 0.0452(7) Uani d 1 . .
N N2 0.1356(3) 0.66860(16) 0.52816(8) 0.0251(6) Uani d 1 . .
H H2 0.0490 0.6587 0.5292 0.030 Uiso calc 1 . .
N N6 0.4311(3) 0.32243(18) 0.66559(8) 0.0259(6) Uani d 1 . .
H H6 0.3466 0.3178 0.6731 0.031 Uiso calc 1 . .
N N3 0.1878(3) 0.65960(17) 0.64292(8) 0.0296(6) Uani d 1 . .
N N4 -0.0114(2) 0.37316(16) 0.66369(8) 0.0229(5) Uani d 1 . .
N N1 0.1567(3) 0.82474(17) 0.48518(10) 0.0336(7) Uani d 1 . .
H H1 0.0797 0.8092 0.4964 0.040 Uiso calc 1 . .
C C5 0.2483(3) 0.7659(2) 0.47812(10) 0.0255(7) Uani d 1 . .
C C2 0.1053(4) 0.9653(2) 0.50913(12) 0.0329(8) Uani d 1 . .
C C49 0.6401(3) 0.2466(2) 0.68322(10) 0.0273(7) Uani d 1 . .
C C37 0.1444(3) 0.27814(19) 0.62330(10) 0.0234(6) Uani d 1 . .
C C19 0.2126(3) 0.5774(2) 0.64748(10) 0.0236(6) Uani d 1 . .
C C46 0.4634(3) 0.34112(19) 0.62472(10) 0.0226(6) Uani d 1 . .
C C40 0.2546(3) 0.3822(2) 0.52165(9) 0.0246(6) Uani d 1 . .
C C38 0.3471(3) 0.3369(2) 0.59253(9) 0.0226(6) Uani d 1 . .
H H38 0.3491 0.2788 0.5800 0.027 Uiso calc 1 . .
C C32 0.0613(3) 0.3867(2) 0.69939(10) 0.0247(7) Uani d 1 . .
C C25 0.2567(3) 0.52550(19) 0.72356(9) 0.0227(6) Uani d 1 . .
C C20 0.3034(3) 0.55266(19) 0.68390(9) 0.0231(6) Uani d 1 . .
C C33 -0.1105(3) 0.4298(2) 0.64412(10) 0.0272(7) Uani d 1 . .
H H33A -0.0832 0.4896 0.6468 0.033 Uiso calc 1 . .
H H33B -0.1999 0.4223 0.6573 0.033 Uiso calc 1 . .
C C45 0.1501(3) 0.4389(2) 0.51655(10) 0.0284(7) Uani d 1 . .
H H45 0.1490 0.4896 0.5328 0.034 Uiso calc 1 . .
C C22 0.5320(3) 0.5374(2) 0.70738(12) 0.0320(7) Uani d 1 . .
H H22 0.6253 0.5417 0.7020 0.038 Uiso calc 1 . .
C C31 0.0216(3) 0.4610(2) 0.72602(10) 0.0268(7) Uani d 1 . .
C C34 -0.1097(3) 0.4010(2) 0.59730(10) 0.0306(7) Uani d 1 . .
H H34A -0.1946 0.4158 0.5827 0.037 Uiso calc 1 . .
H H34B -0.0341 0.4263 0.5813 0.037 Uiso calc 1 . .
C C39 0.3631(3) 0.3978(2) 0.55481(9) 0.0254(7) Uani d 1 . .
H H39A 0.3574 0.4567 0.5653 0.031 Uiso calc 1 . .
H H39B 0.4521 0.3897 0.5415 0.031 Uiso calc 1 . .
C C41 0.2561(3) 0.3086(2) 0.49701(10) 0.0292(7) Uani d 1 . .
H H41 0.3279 0.2698 0.5000 0.035 Uiso calc 1 . .
C C23 0.4861(3) 0.5099(2) 0.74670(12) 0.0328(8) Uani d 1 . .
H H23 0.5481 0.4948 0.7685 0.039 Uiso calc 1 . .
C C43 0.0489(4) 0.3485(2) 0.46349(11) 0.0332(8) Uani d 1 . .
H H43 -0.0213 0.3372 0.4437 0.040 Uiso calc 1 . .
C C8 0.1648(4) 0.6529(2) 0.40682(10) 0.0312(7) Uani d 1 . .
C C14 0.2050(3) 0.6776(2) 0.56506(10) 0.0265(7) Uani d 1 . .
C C44 0.0472(4) 0.4222(2) 0.48784(11) 0.0316(8) Uani d 1 . .
H H44 -0.0245 0.4612 0.4848 0.038 Uiso calc 1 . .
C C26 0.1115(3) 0.5259(2) 0.73614(9) 0.0255(7) Uani d 1 . .
C C7 0.1065(3) 0.6452(2) 0.45158(10) 0.0306(7) Uani d 1 . .
H H7A 0.0829 0.5854 0.4570 0.037 Uiso calc 1 . .
H H7B 0.0232 0.6788 0.4531 0.037 Uiso calc 1 . .
C C47 0.5353(3) 0.3100(2) 0.69728(10) 0.0269(7) Uani d 1 . .
H H47 0.5805 0.3654 0.7025 0.032 Uiso calc 1 . .
C C6 0.2021(3) 0.6751(2) 0.48676(10) 0.0265(7) Uani d 1 . .
H H6A 0.2823 0.6374 0.4869 0.032 Uiso calc 1 . .
C C42 0.1532(4) 0.2917(2) 0.46815(10) 0.0326(8) Uani d 1 . .
H H42 0.1546 0.2412 0.4517 0.039 Uiso calc 1 . .
C C21 0.4407(3) 0.5586(2) 0.67586(11) 0.0286(7) Uani d 1 . .
H H21 0.4714 0.5773 0.6486 0.034 Uiso calc 1 . .
C C30 -0.1064(4) 0.4624(3) 0.74307(11) 0.0395(9) Uani d 1 . .
H H30 -0.1668 0.4179 0.7366 0.047 Uiso calc 1 . .
C C36 0.0037(3) 0.2945(2) 0.63950(10) 0.0252(7) Uani d 1 . .
H H36 -0.0263 0.2459 0.6576 0.030 Uiso calc 1 . .
C C24 0.3505(3) 0.5042(2) 0.75457(10) 0.0293(7) Uani d 1 . .
H H24 0.3207 0.4852 0.7819 0.035 Uiso calc 1 . .
C C9 0.1242(4) 0.7179(2) 0.37993(11) 0.0383(8) Uani d 1 . .
H H9 0.0580 0.7568 0.3893 0.046 Uiso calc 1 . .
C C35 -0.0937(3) 0.3060(2) 0.60144(11) 0.0307(7) Uani d 1 . .
H H35A -0.0560 0.2815 0.5748 0.037 Uiso calc 1 . .
H H35B -0.1808 0.2787 0.6075 0.037 Uiso calc 1 . .
C C4 0.1237(4) 0.9350(2) 0.43102(12) 0.0353(8) Uani d 1 . .
H H4A 0.1771 0.9056 0.4092 0.053 Uiso calc 1 . .
H H4B 0.1296 0.9961 0.4264 0.053 Uiso calc 1 . .
H H4C 0.0302 0.9170 0.4288 0.053 Uiso calc 1 . .
C C29 -0.1478(4) 0.5278(3) 0.76945(13) 0.0531(12) Uani d 1 . .
H H29 -0.2350 0.5271 0.7816 0.064 Uiso calc 1 . .
C C15 0.1186(4) 0.6907(2) 0.60477(10) 0.0317(8) Uani d 1 . .
H H15 0.0294 0.6629 0.6014 0.038 Uiso calc 1 . .
C C27 0.0672(3) 0.5929(3) 0.76131(12) 0.0390(9) Uani d 1 . .
H H27 0.1256 0.6387 0.7672 0.047 Uiso calc 1 . .
C C13 0.2600(4) 0.5956(2) 0.39230(11) 0.0355(8) Uani d 1 . .
H H13 0.2886 0.5510 0.4105 0.043 Uiso calc 1 . .
C C3 0.1767(3) 0.9136(2) 0.47531(12) 0.0334(8) Uani d 1 . .
H H3 0.2745 0.9266 0.4764 0.040 Uiso calc 1 . .
C C12 0.3135(4) 0.6032(3) 0.35134(12) 0.0440(9) Uani d 1 . .
H H12 0.3776 0.5634 0.3414 0.053 Uiso calc 1 . .
C C10 0.1802(5) 0.7262(3) 0.33924(12) 0.0451(10) Uani d 1 . .
H H10 0.1539 0.7717 0.3212 0.054 Uiso calc 1 . .
C C28 -0.0625(4) 0.5933(3) 0.77791(14) 0.0561(13) Uani d 1 . .
H H28 -0.0917 0.6393 0.7951 0.067 Uiso calc 1 . .
C C11 0.2732(4) 0.6690(3) 0.32496(12) 0.0465(10) Uani d 1 . .
H H11 0.3100 0.6745 0.2970 0.056 Uiso calc 1 . .
C C18 0.2329(4) 0.7290(2) 0.67105(12) 0.0388(9) Uani d 1 . .
H H18C 0.3232 0.7490 0.6628 0.047 Uiso calc 0.746(11) A 2
H H18D 0.2340 0.7114 0.7016 0.047 Uiso calc 0.746(11) A 2
H H18A 0.3292 0.7245 0.6782 0.047 Uiso calc 0.254(11) A 1
H H18B 0.1798 0.7323 0.6978 0.047 Uiso calc 0.254(11) A 1
C C48 0.4734(4) 0.2800(3) 0.73931(11) 0.0402(9) Uani d 1 . .
H H48A 0.4047 0.3202 0.7485 0.060 Uiso calc 1 . .
H H48B 0.5430 0.2761 0.7614 0.060 Uiso calc 1 . .
H H48C 0.4326 0.2243 0.7351 0.060 Uiso calc 1 . .
C C50 0.6830(5) 0.1212(2) 0.64429(13) 0.0473(10) Uani d 1 . .
H H50A 0.7417 0.1438 0.6219 0.071 Uiso calc 1 . .
H H50B 0.6327 0.0730 0.6328 0.071 Uiso calc 1 . .
H H50C 0.7372 0.1026 0.6688 0.071 Uiso calc 1 . .
C C16 0.1028(5) 0.7859(3) 0.61383(13) 0.0511(11) Uani d 1 . .
H H16C 0.0117 0.8053 0.6062 0.061 Uiso calc 0.746(11) A 2
H H16D 0.1688 0.8190 0.5971 0.061 Uiso calc 0.746(11) A 2
H H16A 0.1091 0.8189 0.5869 0.061 Uiso calc 0.254(11) A 1
H H16B 0.0156 0.7978 0.6276 0.061 Uiso calc 0.254(11) A 1
C C1 0.0909(6) 1.0984(3) 0.54255(14) 0.0606(13) Uani d 1 . .
H H1A -0.0051 1.1017 0.5365 0.091 Uiso calc 1 . .
H H1B 0.1303 1.1549 0.5407 0.091 Uiso calc 1 . .
H H1C 0.1046 1.0756 0.5715 0.091 Uiso calc 1 . .
O O11 0.3543(5) 0.0810(3) 0.6507(2) 0.0484(14) Uani d 0.5 . .
H H11A 0.3164 0.1111 0.6307 0.073 Uiso d 0.5 . .
H H11B 0.4078 0.1161 0.6636 0.073 Uiso d 0.5 . .
C C17B 0.1282(8) 0.7962(4) 0.6631(2) 0.0526(18) Uani d 0.746(11) A 2
H H17A 0.1625 0.8533 0.6700 0.063 Uiso calc 0.746(11) A 2
H H17B 0.0459 0.7854 0.6799 0.063 Uiso calc 0.746(11) A 2
C C17A 0.204(2) 0.8050(9) 0.6403(5) 0.047(3) Uani d 0.254(11) A 1
H H17C 0.1801 0.8555 0.6574 0.057 Uiso calc 0.254(11) A 1
H H17D 0.2847 0.8182 0.6233 0.057 Uiso calc 0.254(11) A 1

loop_
_atom_site_aniso_label
_atom_site_aniso_U_11
_atom_site_aniso_U_22
_atom_site_aniso_U_33
_atom_site_aniso_U_12
_atom_site_aniso_U_13
_atom_site_aniso_U_23
O8 0.0180(11) 0.0412(13) 0.0278(12) 0.0043(9) 0.0010(9) -0.0014(10)
O5 0.0355(13) 0.0288(11) 0.0256(11) -0.0027(10) -0.0080(10) 0.0001(10)
O6 0.0248(11) 0.0390(12) 0.0254(11) 0.0010(10) -0.0052(9) 0.0020(10)
O7 0.0321(12) 0.0245(12) 0.0419(14) 0.0017(10) 0.0016(11) -0.0055(10)
O9 0.0242(12) 0.0512(15) 0.0351(13) 0.0127(11) -0.0037(10) 0.0015(11)
O4 0.0274(13) 0.0468(14) 0.0333(12) 0.0080(11) -0.0101(10) -0.0035(11)
O10 0.0392(14) 0.0353(13) 0.0384(14) 0.0094(11) -0.0051(11) -0.0034(11)
O3 0.0253(12) 0.0438(14) 0.0407(13) -0.0030(11) 0.0031(10) -0.0034(12)
O2 0.0446(16) 0.0348(14) 0.0578(17) -0.0044(12) 0.0116(14) -0.0067(13)
N5 0.0173(12) 0.0239(13) 0.0222(12) 0.0018(10) -0.0022(10) -0.0012(10)
O1 0.0634(18) 0.0328(13) 0.0393(14) -0.0167(13) -0.0107(13) -0.0015(12)
N2 0.0224(13) 0.0277(13) 0.0252(13) 0.0021(11) -0.0046(11) 0.0002(11)
N6 0.0172(12) 0.0391(15) 0.0213(12) 0.0049(11) -0.0014(10) 0.0013(12)
N3 0.0371(15) 0.0299(14) 0.0218(13) 0.0084(12) -0.0079(12) -0.0024(12)
N4 0.0197(13) 0.0271(14) 0.0220(12) -0.0007(10) -0.0024(10) -0.0025(11)
N1 0.0206(13) 0.0251(14) 0.0550(18) -0.0025(11) 0.0028(13) 0.0033(14)
C5 0.0217(15) 0.0329(17) 0.0219(14) -0.0012(13) -0.0060(12) -0.0029(13)
C2 0.0330(18) 0.0254(17) 0.0403(19) -0.0030(15) -0.0114(16) 0.0037(15)
C49 0.0243(16) 0.0335(17) 0.0242(15) 0.0084(13) -0.0011(13) 0.0054(14)
C37 0.0239(15) 0.0243(16) 0.0219(14) -0.0009(12) -0.0043(12) -0.0028(13)
C19 0.0226(15) 0.0288(16) 0.0194(14) 0.0006(12) 0.0019(12) -0.0003(13)
C46 0.0190(15) 0.0261(16) 0.0228(15) 0.0057(12) 0.0002(12) -0.0012(13)
C40 0.0254(15) 0.0301(16) 0.0182(14) -0.0049(13) 0.0025(12) 0.0018(13)
C38 0.0183(14) 0.0271(16) 0.0224(14) 0.0047(12) -0.0007(12) -0.0025(13)
C32 0.0182(14) 0.0348(17) 0.0211(15) -0.0048(13) 0.0005(12) 0.0031(14)
C25 0.0175(14) 0.0295(16) 0.0211(14) 0.0007(12) -0.0011(12) -0.0041(13)
C20 0.0238(15) 0.0234(15) 0.0220(15) 0.0045(12) -0.0012(12) -0.0034(13)
C33 0.0184(14) 0.0346(17) 0.0284(16) 0.0043(13) -0.0021(13) -0.0027(14)
C45 0.0318(17) 0.0260(16) 0.0273(16) -0.0054(13) -0.0040(14) 0.0028(14)
C22 0.0175(15) 0.0378(19) 0.0405(19) 0.0006(14) 0.0039(14) 0.0035(16)
C31 0.0184(15) 0.0426(19) 0.0193(14) -0.0038(14) -0.0020(12) -0.0056(14)
C34 0.0210(15) 0.046(2) 0.0248(16) 0.0036(15) -0.0076(13) 0.0003(15)
C39 0.0227(15) 0.0329(17) 0.0207(14) -0.0008(13) -0.0006(12) 0.0007(13)
C41 0.0299(17) 0.0336(18) 0.0240(15) -0.0007(14) 0.0034(14) -0.0016(14)
C23 0.0194(16) 0.045(2) 0.0335(18) 0.0016(14) -0.0076(14) 0.0080(16)
C43 0.0337(18) 0.043(2) 0.0233(16) -0.0124(16) -0.0046(14) 0.0028(15)
C8 0.0371(19) 0.0316(17) 0.0249(15) -0.0057(15) -0.0093(14) -0.0030(14)
C14 0.0281(16) 0.0242(16) 0.0271(16) 0.0065(13) -0.0074(13) 0.0013(13)
C44 0.0310(17) 0.0341(18) 0.0298(17) -0.0034(14) -0.0072(14) 0.0076(15)
C26 0.0168(14) 0.0420(18) 0.0176(14) -0.0009(13) -0.0022(12) -0.0043(14)
C7 0.0336(18) 0.0280(16) 0.0302(17) -0.0032(14) -0.0070(14) -0.0014(14)
C47 0.0197(15) 0.0386(19) 0.0225(15) 0.0069(13) -0.0028(12) 0.0011(14)
C6 0.0278(16) 0.0278(16) 0.0240(15) 0.0054(13) -0.0035(13) -0.0026(13)
C42 0.0368(18) 0.0384(18) 0.0227(15) -0.0092(15) 0.0032(14) -0.0059(14)
C21 0.0258(16) 0.0329(17) 0.0271(16) -0.0027(13) 0.0069(13) 0.0037(14)
C30 0.0230(17) 0.065(2) 0.0305(17) -0.0115(17) -0.0001(14) -0.0164(18)
C36 0.0216(15) 0.0269(16) 0.0270(16) -0.0033(12) -0.0037(13) -0.0027(13)
C24 0.0242(16) 0.0427(19) 0.0210(15) -0.0012(14) -0.0001(13) 0.0050(14)
C9 0.053(2) 0.0340(18) 0.0280(17) -0.0026(17) -0.0114(16) -0.0049(16)
C35 0.0195(15) 0.043(2) 0.0298(17) -0.0022(14) -0.0056(13) -0.0112(15)
C4 0.0323(18) 0.0298(17) 0.044(2) -0.0040(14) 0.0060(16) 0.0004(16)
C29 0.0184(17) 0.096(3) 0.045(2) -0.004(2) 0.0057(16) -0.036(2)
C15 0.0359(19) 0.0358(18) 0.0234(15) 0.0135(15) -0.0040(14) 0.0006(14)
C27 0.0215(16) 0.059(2) 0.0369(19) -0.0037(16) -0.0039(14) -0.0240(19)
C13 0.042(2) 0.0325(18) 0.0319(17) -0.0042(16) -0.0101(16) -0.0050(15)
C3 0.0238(16) 0.0261(16) 0.050(2) -0.0059(13) -0.0012(15) 0.0029(16)
C12 0.039(2) 0.056(2) 0.037(2) -0.0027(18) -0.0057(16) -0.0170(19)
C10 0.064(3) 0.044(2) 0.0269(17) -0.008(2) -0.0122(18) 0.0006(17)
C28 0.0237(18) 0.091(3) 0.054(2) 0.000(2) 0.0028(17) -0.046(3)
C11 0.053(2) 0.063(3) 0.0238(17) -0.017(2) -0.0078(17) -0.0028(18)
C18 0.050(2) 0.0321(18) 0.0340(18) 0.0109(16) -0.0127(17) -0.0093(15)
C48 0.0300(18) 0.066(3) 0.0249(17) 0.0155(18) -0.0011(14) 0.0071(18)
C50 0.068(3) 0.0342(19) 0.039(2) 0.0199(19) -0.003(2) 0.0003(17)
C16 0.074(3) 0.043(2) 0.036(2) 0.033(2) -0.003(2) -0.0010(18)
C1 0.113(4) 0.032(2) 0.037(2) -0.014(2) -0.006(2) -0.0101(18)
O11 0.023(2) 0.048(3) 0.074(4) 0.004(2) -0.008(3) -0.001(3)
C17B 0.077(4) 0.044(3) 0.037(3) 0.028(3) -0.012(3) -0.015(2)
C17A 0.074(7) 0.029(6) 0.040(6) 0.015(6) -0.010(6) -0.019(5)

loop_
_atom_type_symbol
_atom_type_description
_atom_type_scat_dispersion_real
_atom_type_scat_dispersion_imag
_atom_type_scat_source
C C 0.0033 0.0016 'International Tables Vol C Tables 4.2.6.8 and 6.1.1.4'
H H 0.0000 0.0000 'International Tables Vol C Tables 4.2.6.8 and 6.1.1.4'
N N 0.0061 0.0033 'International Tables Vol C Tables 4.2.6.8 and 6.1.1.4'
O O 0.0106 0.0060 'International Tables Vol C Tables 4.2.6.8 and 6.1.1.4'

loop_
_geom_angle_atom_site_label_1
_geom_angle_atom_site_label_2
_geom_angle_atom_site_label_3
_geom_angle
C49 O10 C50 116.8(3)
C37 N5 H5 119.4
C37 N5 C38 121.2(3)
C38 N5 H5 119.4
C2 O1 C1 114.9(3)
C14 N2 H2 119.6
C14 N2 C6 120.8(3)
C6 N2 H2 119.6
C46 N6 H6 119.9
C46 N6 C47 120.1(3)
C47 N6 H6 119.9
C19 N3 C15 120.3(3)
C19 N3 C18 127.4(3)
C15 N3 C18 112.1(3)
C32 N4 C33 127.6(3)
C32 N4 C36 120.4(3)
C36 N4 C33 112.1(2)
C5 N1 H1 118.3
C5 N1 C3 123.4(3)
C3 N1 H1 118.3
O3 C5 N1 123.2(3)
O3 C5 C6 121.8(3)
N1 C5 C6 115.0(3)
O2 C2 O1 124.6(4)
O2 C2 C3 124.6(3)
O1 C2 C3 110.8(3)
O9 C49 O10 124.4(3)
O9 C49 C47 122.4(3)
O10 C49 C47 113.0(3)
O7 C37 N5 123.4(3)
O7 C37 C36 119.5(3)
N5 C37 C36 116.9(3)
O5 C19 N3 121.5(3)
O5 C19 C20 121.9(3)
N3 C19 C20 116.6(3)
O8 C46 N6 123.0(3)
O8 C46 C38 121.6(3)
N6 C46 C38 115.2(3)
C45 C40 C39 120.8(3)
C45 C40 C41 119.1(3)
C41 C40 C39 120.1(3)
N5 C38 C46 112.8(2)
N5 C38 H38 106.2
N5 C38 C39 111.5(2)
C46 C38 H38 106.2
C39 C38 C46 113.3(3)
C39 C38 H38 106.2
O6 C32 N4 121.7(3)
O6 C32 C31 122.1(3)
N4 C32 C31 116.2(3)
C20 C25 C26 123.7(3)
C24 C25 C20 117.9(3)
C24 C25 C26 118.2(3)
C25 C20 C19 123.3(3)
C25 C20 C21 120.7(3)
C21 C20 C19 116.1(3)
N4 C33 H33A 111.3
N4 C33 H33B 111.3
N4 C33 C34 102.2(2)
H33A C33 H33B 109.2
C34 C33 H33A 111.3
C34 C33 H33B 111.3
C40 C45 H45 119.7
C40 C45 C44 120.6(3)
C44 C45 H45 119.7
C23 C22 H22 120.4
C23 C22 C21 119.2(3)
C21 C22 H22 120.4
C26 C31 C32 122.2(3)
C30 C31 C32 118.1(3)
C30 C31 C26 119.6(3)
C33 C34 H34A 111.3
C33 C34 H34B 111.3
H34A C34 H34B 109.2
C35 C34 C33 102.4(3)
C35 C34 H34A 111.3
C35 C34 H34B 111.3
C40 C39 C38 110.2(3)
C40 C39 H39A 109.6
C40 C39 H39B 109.6
C38 C39 H39A 109.6
C38 C39 H39B 109.6
H39A C39 H39B 108.1
C40 C41 H41 119.7
C42 C41 C40 120.5(3)
C42 C41 H41 119.7
C22 C23 H23 119.8
C22 C23 C24 120.4(3)
C24 C23 H23 119.8
C44 C43 H43 120.1
C42 C43 H43 120.1
C42 C43 C44 119.8(3)
C9 C8 C7 120.1(3)
C9 C8 C13 119.2(3)
C13 C8 C7 120.6(3)
O4 C14 N2 123.0(3)
O4 C14 C15 122.5(3)
N2 C14 C15 114.4(3)
C45 C44 C43 120.1(3)
C45 C44 H44 120.0
C43 C44 H44 120.0
C31 C26 C25 123.9(3)
C27 C26 C25 117.3(3)
C27 C26 C31 118.8(3)
C8 C7 H7A 108.9
C8 C7 H7B 108.9
C8 C7 C6 113.2(3)
H7A C7 H7B 107.8
C6 C7 H7A 108.9
C6 C7 H7B 108.9
N6 C47 C49 113.0(3)
N6 C47 H47 108.4
N6 C47 C48 109.6(3)
C49 C47 H47 108.4
C49 C47 C48 108.9(3)
C48 C47 H47 108.4
N2 C6 C5 111.1(3)
N2 C6 C7 109.1(3)
N2 C6 H6A 108.6
C5 C6 H6A 108.6
C7 C6 C5 110.7(3)
C7 C6 H6A 108.6
C41 C42 H42 120.0
C43 C42 C41 119.9(3)
C43 C42 H42 120.0
C20 C21 H21 119.8
C22 C21 C20 120.3(3)
C22 C21 H21 119.8
C31 C30 H30 119.5
C29 C30 C31 121.1(4)
C29 C30 H30 119.5
N4 C36 C37 114.4(2)
N4 C36 H36 109.5
N4 C36 C35 103.3(2)
C37 C36 H36 109.5
C37 C36 C35 110.5(3)
C35 C36 H36 109.5
C25 C24 H24 119.2
C23 C24 C25 121.6(3)
C23 C24 H24 119.2
C8 C9 H9 120.0
C8 C9 C10 120.1(4)
C10 C9 H9 120.0
C34 C35 C36 104.4(3)
C34 C35 H35A 110.9
C34 C35 H35B 110.9
C36 C35 H35A 110.9
C36 C35 H35B 110.9
H35A C35 H35B 108.9
H4A C4 H4B 109.5
H4A C4 H4C 109.5
H4B C4 H4C 109.5
C3 C4 H4A 109.5
C3 C4 H4B 109.5
C3 C4 H4C 109.5
C30 C29 H29 120.2
C28 C29 C30 119.6(4)
C28 C29 H29 120.2
N3 C15 C14 110.2(3)
N3 C15 H15 111.1
N3 C15 C16 103.3(3)
C14 C15 H15 111.1
C14 C15 C16 109.9(3)
C16 C15 H15 111.1
C26 C27 H27 119.7
C26 C27 C28 120.6(4)
C28 C27 H27 119.7
C8 C13 H13 119.8
C12 C13 C8 120.4(4)
C12 C13 H13 119.8
N1 C3 C2 108.2(3)
N1 C3 C4 111.1(3)
N1 C3 H3 109.0
C2 C3 C4 110.4(3)
C2 C3 H3 109.0
C4 C3 H3 109.0
C13 C12 H12 120.1
C11 C12 C13 119.8(4)
C11 C12 H12 120.1
C9 C10 H10 119.8
C11 C10 C9 120.4(4)
C11 C10 H10 119.8
C29 C28 C27 120.2(4)
C29 C28 H28 119.9
C27 C28 H28 119.9
C12 C11 H11 120.0
C10 C11 C12 120.1(4)
C10 C11 H11 120.0
N3 C18 H18C 111.3
N3 C18 H18D 111.3
N3 C18 H18A 112.0
N3 C18 H18B 112.0
N3 C18 C17B 102.4(3)
N3 C18 C17A 98.7(6)
H18C C18 H18D 109.2
H18A C18 H18B 109.7
C17B C18 H18C 111.3
C17B C18 H18D 111.3
C17A C18 H18A 112.0
C17A C18 H18B 112.0
C47 C48 H48A 109.5
C47 C48 H48B 109.5
C47 C48 H48C 109.5
H48A C48 H48B 109.5
H48A C48 H48C 109.5
H48B C48 H48C 109.5
O10 C50 H50A 109.5
O10 C50 H50B 109.5
O10 C50 H50C 109.5
H50A C50 H50B 109.5
H50A C50 H50C 109.5
H50B C50 H50C 109.5
C15 C16 H16C 110.7
C15 C16 H16D 110.7
C15 C16 H16A 110.8
C15 C16 H16B 110.8
C15 C16 C17B 105.4(3)
H16C C16 H16D 108.8
H16A C16 H16B 108.8
C17B C16 H16C 110.7
C17B C16 H16D 110.7
C17A C16 C15 104.9(6)
C17A C16 H16A 110.8
C17A C16 H16B 110.8
O1 C1 H1A 109.5
O1 C1 H1B 109.5
O1 C1 H1C 109.5
H1A C1 H1B 109.5
H1A C1 H1C 109.5
H1B C1 H1C 109.5
H11A O11 H11B 104.4
C18 C17B C16 101.5(4)
C18 C17B H17A 111.5
C18 C17B H17B 111.5
C16 C17B H17A 111.5
C16 C17B H17B 111.5
H17A C17B H17B 109.3
C18 C17A H17C 109.6
C18 C17A H17D 109.6
C16 C17A C18 110.2(11)
C16 C17A H17C 109.6
C16 C17A H17D 109.6
H17C C17A H17D 108.1

loop_
_geom_bond_atom_site_label_1
_geom_bond_atom_site_label_2
_geom_bond_distance
O8 C46 1.221(4)
O5 C19 1.234(4)
O6 C32 1.243(4)
O7 C37 1.227(4)
O9 C49 1.211(4)
O4 C14 1.221(4)
O10 C49 1.333(4)
O10 C50 1.445(4)
O3 C5 1.224(4)
O2 C2 1.207(4)
N5 H5 0.8800
N5 C37 1.343(4)
N5 C38 1.443(4)
O1 C2 1.326(4)
O1 C1 1.466(5)
N2 H2 0.8800
N2 C14 1.350(4)
N2 C6 1.454(4)
N6 H6 0.8800
N6 C46 1.346(4)
N6 C47 1.448(4)
N3 C19 1.332(4)
N3 C15 1.460(4)
N3 C18 1.476(4)
N4 C32 1.345(4)
N4 C33 1.469(4)
N4 C36 1.463(4)
N1 H1 0.8800
N1 C5 1.325(4)
N1 C3 1.454(4)
C5 C6 1.534(5)
C2 C3 1.513(5)
C49 C47 1.515(4)
C37 C36 1.516(4)
C19 C20 1.505(4)
C46 C38 1.536(4)
C40 C45 1.386(5)
C40 C39 1.518(4)
C40 C41 1.396(5)
C38 H38 1.0000
C38 C39 1.528(4)
C32 C31 1.492(5)
C25 C20 1.388(4)
C25 C26 1.503(4)
C25 C24 1.387(4)
C20 C21 1.398(5)
C33 H33A 0.9900
C33 H33B 0.9900
C33 C34 1.527(4)
C45 H45 0.9500
C45 C44 1.388(5)
C22 H22 0.9500
C22 C23 1.378(5)
C22 C21 1.382(5)
C31 C26 1.402(5)
C31 C30 1.385(5)
C34 H34A 0.9900
C34 H34B 0.9900
C34 C35 1.519(5)
C39 H39A 0.9900
C39 H39B 0.9900
C41 H41 0.9500
C41 C42 1.391(5)
C23 H23 0.9500
C23 C24 1.380(5)
C43 H43 0.9500
C43 C44 1.392(5)
C43 C42 1.386(5)
C8 C7 1.515(5)
C8 C9 1.388(5)
C8 C13 1.390(5)
C14 C15 1.523(5)
C44 H44 0.9500
C26 C27 1.391(5)
C7 H7A 0.9900
C7 H7B 0.9900
C7 C6 1.529(4)
C47 H47 1.0000
C47 C48 1.523(5)
C6 H6A 1.0000
C42 H42 0.9500
C21 H21 0.9500
C30 H30 0.9500
C30 C29 1.384(6)
C36 H36 1.0000
C36 C35 1.544(4)
C24 H24 0.9500
C9 H9 0.9500
C9 C10 1.391(5)
C35 H35A 0.9900
C35 H35B 0.9900
C4 H4A 0.9800
C4 H4B 0.9800
C4 H4C 0.9800
C4 C3 1.515(5)
C29 H29 0.9500
C29 C28 1.369(6)
C15 H15 1.0000
C15 C16 1.542(5)
C27 H27 0.9500
C27 C28 1.395(5)
C13 H13 0.9500
C13 C12 1.388(5)
C3 H3 1.0000
C12 H12 0.9500
C12 C11 1.387(6)
C10 H10 0.9500
C10 C11 1.372(6)
C28 H28 0.9500
C11 H11 0.9500
C18 H18C 0.9900
C18 H18D 0.9900
C18 H18A 0.9900
C18 H18B 0.9900
C18 C17B 1.513(6)
C18 C17A 1.566(15)
C48 H48A 0.9800
C48 H48B 0.9800
C48 H48C 0.9800
C50 H50A 0.9800
C50 H50B 0.9800
C50 H50C 0.9800
C16 H16C 0.9900
C16 H16D 0.9900
C16 H16A 0.9900
C16 H16B 0.9900
C16 C17B 1.563(7)
C16 C17A 1.335(17)
C1 H1A 0.9800
C1 H1B 0.9800
C1 H1C 0.9800
O11 H11A 0.8701
O11 H11B 0.8694
C17B H17A 0.9900
C17B H17B 0.9900
C17A H17C 0.9900
C17A H17D 0.9900

loop_
_geom_hbond_atom_site_label_D
_geom_hbond_atom_site_label_H
_geom_hbond_atom_site_label_A
_geom_hbond_site_symmetry_D
_geom_hbond_site_symmetry_H
_geom_hbond_site_symmetry_A
_geom_hbond_distance_DH
_geom_hbond_distance_HA
_geom_hbond_distance_DA
_geom_hbond_angle_DHA
_geom_hbond_publ_flag
O11 H11B O10 1_555 1_555 1_555 0.87 2.15 2.899(6) 145 yes
O11 H11A O7 1_555 1_555 1_555 0.87 2.03 2.804(6) 145 yes
C29 H29 O11 1_555 1_555 3_556 0.95 2.57 3.339(7) 138 yes
N5 H5 O5 1_555 1_555 1_555 0.88 2.04 2.892(3) 163 yes
N2 H2 O3 1_555 1_555 4_466 0.88 2.11 2.867(4) 143 yes
C6 H6A O2 1_555 1_555 4_556 1.00 2.67 3.647(4) 165 yes
C4 H4C O4 1_555 1_555 4_466 0.98 2.55 3.480(4) 159 yes
C27 H27 O9 1_555 1_555 3_656 0.95 2.41 3.327(5) 162 yes
C1 H1B O7 1_555 1_555 1_565 0.98 2.59 3.033(5) 108 yes
C1 H1C O7 1_555 1_555 1_565 0.98 2.63 3.033(5) 105 yes

_cod_database_fobs_code 2243259
